data_7210954
loop_
_publ_author_name
'Yuan, Shuai'
'Wang, Hua'
'Wang, Deng-Xu'
'Lu, Hai-Feng'
'Feng, Sheng-Yu'
'Sun, Di'

_publ_section_title
;
 Reactant ratio-modulated six new copper(i)--iodide coordination complexes
 based on diverse [CumIm] aggregates and biimidazole linkers: syntheses,
 structures and temperature-dependent luminescence properties
;
_journal_issue 38
_journal_name_full CrystEngComm
_journal_page_first 7792
_journal_paper_doi 10.1039/c3ce41021h
_journal_volume 15
_journal_year 2013
_chemical_formula_sum 'C6 H9 Cu2 I2 N2'
_chemical_formula_weight 490.03
_chemical_name_systematic
; 
 ? 
;
_space_group_IT_number 2
_symmetry_cell_setting triclinic
_symmetry_space_group_name_Hall '-P 1'
_symmetry_space_group_name_H-M 'P -1'
_atom_sites_solution_hydrogens geom
_atom_sites_solution_primary direct
_atom_sites_solution_secondary difmap
_audit_creation_method SHELXL-97
_cell_angle_alpha 110.327(3)
_cell_angle_beta 95.585(3)
_cell_angle_gamma 92.300(3)
_cell_formula_units_Z 2
_cell_length_a 4.2896(9)
_cell_length_b 10.405(2)
_cell_length_c 12.346(3)
_cell_measurement_temperature 200(2)
_cell_volume 512.66(19)
_computing_structure_refinement 'SHELXL-97 (Sheldrick, 1997)'
_computing_structure_solution 'SHELXS-97 (Sheldrick, 1990)'
_diffrn_ambient_temperature 200(2)
_diffrn_measured_fraction_theta_full 0.987
_diffrn_measured_fraction_theta_max 0.987
_diffrn_radiation_monochromator graphite
_diffrn_radiation_source 'fine-focus sealed tube'
_diffrn_radiation_type MoK\a
_diffrn_radiation_wavelength 0.71073
_diffrn_reflns_av_R_equivalents 0.0107
_diffrn_reflns_av_sigmaI/netI 0.0231
_diffrn_reflns_limit_h_max 5
_diffrn_reflns_limit_h_min -3
_diffrn_reflns_limit_k_max 11
_diffrn_reflns_limit_k_min -12
_diffrn_reflns_limit_l_max 11
_diffrn_reflns_limit_l_min -14
_diffrn_reflns_number 2534
_diffrn_reflns_theta_full 25.00
_diffrn_reflns_theta_max 25.00
_diffrn_reflns_theta_min 1.77
_exptl_absorpt_coefficient_mu 10.117
_exptl_absorpt_correction_T_max 0.4311
_exptl_absorpt_correction_T_min 0.2368
_exptl_absorpt_correction_type multi-scan
_exptl_absorpt_process_details sadabs
_exptl_crystal_density_diffrn 3.174
_exptl_crystal_density_method 'not measured'
_exptl_crystal_F_000 446
_exptl_crystal_size_max 0.20
_exptl_crystal_size_mid 0.12
_exptl_crystal_size_min 0.10
_refine_diff_density_max 2.163
_refine_diff_density_min -0.866
_refine_diff_density_rms 0.209
_refine_ls_extinction_method none
_refine_ls_goodness_of_fit_ref 1.047
_refine_ls_hydrogen_treatment mixed
_refine_ls_matrix_type full
_refine_ls_number_parameters 110
_refine_ls_number_reflns 1775
_refine_ls_number_restraints 0
_refine_ls_restrained_S_all 1.047
_refine_ls_R_factor_all 0.0355
_refine_ls_R_factor_gt 0.0315
_refine_ls_shift/su_max 0.026
_refine_ls_shift/su_mean 0.001
_refine_ls_structure_factor_coef Fsqd
_refine_ls_weighting_details 'calc w=1/[\s^2^(Fo^2^)+(0.0586P)^2^+0.4369P] where P=(Fo^2^+2Fc^2^)/3'
_refine_ls_weighting_scheme calc
_refine_ls_wR_factor_gt 0.0813
_refine_ls_wR_factor_ref 0.0852
_reflns_number_gt 1587
_reflns_number_total 1775
_reflns_threshold_expression >2sigma(I)
_cod_data_source_file c3ce41021h.txt
_cod_data_source_block p2
_cod_original_sg_symbol_H-M p-1
_cod_database_code 7210954

loop_
_symmetry_equiv_pos_as_xyz
'x, y, z'
'-x, -y, -z'

loop_
_atom_site_label
_atom_site_type_symbol
_atom_site_fract_x
_atom_site_fract_y
_atom_site_fract_z
_atom_site_U_iso_or_equiv
_atom_site_adp_type
_atom_site_occupancy
_atom_site_symmetry_multiplicity
_atom_site_calc_flag
_atom_site_refinement_flags
Cu1 Cu 0.5277(2) 0.12176(8) 0.84258(7) 0.0349(2) Uani 1 1 d .
Cu2 Cu 0.0138(2) 0.06160(8) 1.14610(7) 0.0320(2) Uani 1 1 d .
I1 I 0.03580(8) 0.19675(4) 0.99751(3) 0.02064(15) Uani 1 1 d .
I2 I 0.43521(9) -0.13729(4) 0.71767(3) 0.02225(15) Uani 1 1 d .
C1 C 0.0633(16) 0.1569(6) 0.6083(5) 0.0311(15) Uani 1 1 d .
H1A H -0.1610 0.1530 0.6174 0.047 Uiso 1 1 calc R
H1B H 0.1520 0.0736 0.6135 0.047 Uiso 1 1 calc R
H1C H 0.0901 0.1633 0.5324 0.047 Uiso 1 1 calc R
C2 C 0.2263(14) 0.2782(6) 0.7010(5) 0.0227(13) Uani 1 1 d .
C3 C 0.5389(14) 0.4109(6) 0.8508(5) 0.0220(13) Uani 1 1 d .
H3 H 0.6953 0.4406 0.9162 0.026 Uiso 1 1 calc R
C4 C 0.3766(13) 0.4942(6) 0.8080(5) 0.0211(12) Uani 1 1 d .
H4 H 0.3953 0.5919 0.8372 0.025 Uiso 1 1 calc R
C5 C -0.0392(14) 0.4569(6) 0.6388(5) 0.0236(13) Uani 1 1 d .
H5A H -0.1102 0.5466 0.6855 0.028 Uiso 1 1 calc R
H5B H -0.2263 0.3903 0.6089 0.028 Uiso 1 1 calc R
C6 C 0.1108(13) 0.4718(6) 0.5367(5) 0.0195(12) Uani 1 1 d .
H6A H 0.3044 0.5345 0.5664 0.023 Uiso 1 1 calc R
H6B H 0.1709 0.3810 0.4875 0.023 Uiso 1 1 calc R
N1 N 0.4431(12) 0.2756(5) 0.7851(4) 0.0208(10) Uani 1 1 d .
N2 N 0.1786(11) 0.4098(5) 0.7136(4) 0.0190(10) Uani 1 1 d .

loop_
_atom_site_aniso_label
_atom_site_aniso_U_11
_atom_site_aniso_U_22
_atom_site_aniso_U_33
_atom_site_aniso_U_23
_atom_site_aniso_U_13
_atom_site_aniso_U_12
Cu1 0.0485(6) 0.0222(4) 0.0326(5) 0.0126(4) -0.0117(4) 0.0025(4)
Cu2 0.0340(5) 0.0311(5) 0.0308(4) 0.0106(4) 0.0031(4) 0.0051(4)
I1 0.0208(3) 0.0211(2) 0.0198(2) 0.00741(17) 0.00043(16) 0.00261(16)
I2 0.0214(3) 0.0208(2) 0.0225(2) 0.00530(17) 0.00089(16) 0.00299(16)
C1 0.037(4) 0.025(3) 0.026(3) 0.005(3) -0.009(3) 0.005(3)
C2 0.026(3) 0.020(3) 0.026(3) 0.011(2) 0.007(3) 0.007(2)
C3 0.025(3) 0.024(3) 0.014(3) 0.003(2) -0.001(2) -0.002(2)
C4 0.027(3) 0.018(3) 0.014(3) 0.001(2) 0.001(2) 0.000(2)
C5 0.020(3) 0.031(3) 0.027(3) 0.018(3) 0.005(2) 0.005(2)
C6 0.019(3) 0.021(3) 0.021(3) 0.010(2) 0.000(2) 0.005(2)
N1 0.030(3) 0.018(2) 0.014(2) 0.0061(19) -0.003(2) 0.003(2)
N2 0.020(3) 0.019(2) 0.019(2) 0.007(2) 0.0019(19) 0.0064(19)

loop_
_atom_type_symbol
_atom_type_description
_atom_type_scat_dispersion_real
_atom_type_scat_dispersion_imag
_atom_type_scat_source
C C 0.0033 0.0016 'International Tables Vol C Tables 4.2.6.8 and 6.1.1.4'
H H 0.0000 0.0000 'International Tables Vol C Tables 4.2.6.8 and 6.1.1.4'
Cu Cu 0.3201 1.2651 'International Tables Vol C Tables 4.2.6.8 and 6.1.1.4'
I I -0.4742 1.8119 'International Tables Vol C Tables 4.2.6.8 and 6.1.1.4'
N N 0.0061 0.0033 'International Tables Vol C Tables 4.2.6.8 and 6.1.1.4'

loop_
_geom_angle_atom_site_label_1
_geom_angle_atom_site_label_2
_geom_angle_atom_site_label_3
_geom_angle
_geom_angle_site_symmetry_1
_geom_angle_site_symmetry_3
N1 Cu1 I2 125.18(14) . .
N1 Cu1 I1 108.53(14) . 1_655
I2 Cu1 I1 116.45(3) . 1_655
N1 Cu1 Cu2 141.86(15) . 2_657
I2 Cu1 Cu2 59.23(3) . 2_657
I1 Cu1 Cu2 57.65(3) 1_655 2_657
N1 Cu1 I1 91.42(14) . .
I2 Cu1 I1 108.93(3) . .
I1 Cu1 I1 100.25(3) 1_655 .
Cu2 Cu1 I1 124.63(4) 2_657 .
N1 Cu1 Cu2 118.97(15) . 2_557
I2 Cu1 Cu2 55.99(3) . 2_557
I1 Cu1 Cu2 123.79(4) 1_655 2_557
Cu2 Cu1 Cu2 95.07(4) 2_657 2_557
I1 Cu1 Cu2 52.98(3) . 2_557
I1 Cu2 I2 116.63(3) 2_557 2_557
I1 Cu2 I1 101.36(3) 2_557 .
I2 Cu2 I1 112.71(3) 2_557 .
I1 Cu2 I2 113.64(3) 2_557 2_657
I2 Cu2 I2 107.31(3) 2_557 2_657
I1 Cu2 I2 104.56(3) . 2_657
I1 Cu2 Cu1 57.96(3) 2_557 2_657
I2 Cu2 Cu1 126.95(4) 2_557 2_657
I1 Cu2 Cu1 120.14(4) . 2_657
I2 Cu2 Cu1 56.08(3) 2_657 2_657
I1 Cu2 Cu1 62.37(3) 2_557 2_557
I2 Cu2 Cu1 54.30(3) 2_557 2_557
I1 Cu2 Cu1 126.12(4) . 2_557
I2 Cu2 Cu1 129.28(4) 2_657 2_557
Cu1 Cu2 Cu1 95.07(4) 2_657 2_557
Cu2 I1 Cu1 64.40(3) 2_557 1_455
Cu2 I1 Cu2 78.64(3) 2_557 .
Cu1 I1 Cu2 109.74(3) 1_455 .
Cu2 I1 Cu1 64.65(3) 2_557 .
Cu1 I1 Cu1 100.25(3) 1_455 .
Cu2 I1 Cu1 115.06(3) . .
Cu1 I2 Cu2 69.71(3) . 2_557
Cu1 I2 Cu2 64.69(3) . 2_657
Cu2 I2 Cu2 107.31(3) 2_557 2_657
C2 C1 H1A 109.5 . .
C2 C1 H1B 109.5 . .
H1A C1 H1B 109.5 . .
C2 C1 H1C 109.5 . .
H1A C1 H1C 109.5 . .
H1B C1 H1C 109.5 . .
N1 C2 N2 109.6(5) . .
N1 C2 C1 125.5(5) . .
N2 C2 C1 124.9(5) . .
C4 C3 N1 109.5(5) . .
C4 C3 H3 125.2 . .
N1 C3 H3 125.2 . .
C3 C4 N2 106.3(5) . .
C3 C4 H4 126.9 . .
N2 C4 H4 126.9 . .
N2 C5 C6 112.1(5) . .
N2 C5 H5A 109.2 . .
C6 C5 H5A 109.2 . .
N2 C5 H5B 109.2 . .
C6 C5 H5B 109.2 . .
H5A C5 H5B 107.9 . .
C6 C6 C5 111.8(6) 2_566 .
C6 C6 H6A 109.3 2_566 .
C5 C6 H6A 109.3 . .
C6 C6 H6B 109.3 2_566 .
C5 C6 H6B 109.3 . .
H6A C6 H6B 107.9 . .
C2 N1 C3 106.4(5) . .
C2 N1 Cu1 128.7(4) . .
C3 N1 Cu1 122.4(4) . .
C2 N2 C4 108.2(5) . .
C2 N2 C5 126.7(5) . .
C4 N2 C5 125.1(5) . .

loop_
_geom_bond_atom_site_label_1
_geom_bond_atom_site_label_2
_geom_bond_distance
_geom_bond_site_symmetry_2
Cu1 N1 1.996(5) .
Cu1 I2 2.5900(10) .
Cu1 I1 2.6519(10) 1_655
Cu1 Cu2 2.8214(13) 2_657
Cu1 I1 2.9328(11) .
Cu1 Cu2 2.9915(14) 2_557
Cu2 I1 2.6428(10) 2_557
Cu2 I2 2.6440(10) 2_557
Cu2 I1 2.6771(10) .
Cu2 I2 2.6817(10) 2_657
Cu2 Cu1 2.8214(13) 2_657
Cu2 Cu1 2.9915(14) 2_557
I1 Cu2 2.6428(10) 2_557
I1 Cu1 2.6519(10) 1_455
I2 Cu2 2.6440(10) 2_557
I2 Cu2 2.6817(10) 2_657
C1 C2 1.470(8) .
C1 H1A 0.9800 .
C1 H1B 0.9800 .
C1 H1C 0.9800 .
C2 N1 1.333(7) .
C2 N2 1.350(7) .
C3 C4 1.346(8) .
C3 N1 1.380(7) .
C3 H3 0.9500 .
C4 N2 1.374(7) .
C4 H4 0.9500 .
C5 N2 1.466(7) .
C5 C6 1.521(8) .
C5 H5A 0.9900 .
C5 H5B 0.9900 .
C6 C6 1.521(11) 2_566
C6 H6A 0.9900 .
C6 H6B 0.9900 .
